data_7157879
loop_
_publ_author_name
'Welsh, Erin N.'
'Robertson, Katherine N.'
'Speed, Alexander W. H.'

_publ_section_title
;
 Short syntheses of 1-substituted dibenzothiophene derivatives.
;
_journal_issue 9
_journal_name_full 'Organic &amp; biomolecular chemistry'
_journal_page_first 2000
_journal_page_last 2007
_journal_paper_doi 10.1039/d0ob01839b
_journal_volume 19
_journal_year 2021
_chemical_formula_moiety 'C18 H19 B O2 S'
_chemical_formula_sum 'C18 H19 B O2 S'
_chemical_formula_weight 310.20
_space_group_crystal_system monoclinic
_space_group_IT_number 14
_space_group_name_Hall '-P 2ybc'
_space_group_name_H-M_alt 'P 1 21/c 1'
_atom_sites_solution_hydrogens geom
_atom_sites_solution_primary 'dual space'
_audit_creation_method SHELXL-2018/1
_audit_update_record
;
2021-01-31 deposited with the CCDC.	2021-02-09 downloaded from the CCDC.
;
_cell_angle_alpha 90
_cell_angle_beta 99.468(3)
_cell_angle_gamma 90
_cell_formula_units_Z 4
_cell_length_a 11.4270(10)
_cell_length_b 10.2820(9)
_cell_length_c 13.6992(12)
_cell_measurement_reflns_used 9790
_cell_measurement_temperature 100(2)
_cell_measurement_theta_max 46.27
_cell_measurement_theta_min 3.62
_cell_volume 1587.6(2)
_computing_cell_refinement 'SAINT V8.40A (Bruker AXS Inc., 2018)'
_computing_data_collection
;
Bruker Instrument Service, BIS, v.6.2.10 (Bruker AXS Inc., 2018)
;
_computing_data_reduction 'SAINT V8.40A (Bruker AXS Inc., 2018)'
_computing_structure_refinement 'SHELXL-2018/1 (Sheldrick, 2018)'
_computing_structure_solution 'SHELXT-2014 (Sheldrick, 2015)'
_diffrn_ambient_temperature 100(2)
_diffrn_detector '100 \\times 140 mm^2^ CMOS sensor'
_diffrn_detector_area_resol_mean 7.41
_diffrn_detector_type 'Bruker PHOTON III'
_diffrn_measured_fraction_theta_full 0.988
_diffrn_measured_fraction_theta_max 0.997
_diffrn_measurement_device '\k--geometry diffractometer'
_diffrn_measurement_device_type 'Bruker D8 VENTURE'
_diffrn_radiation_monochromator 'multilayer mirror'
_diffrn_radiation_type MoK\a
_diffrn_radiation_wavelength 0.71073
_diffrn_reflns_av_R_equivalents 0.0577
_diffrn_reflns_av_unetI/netI 0.0291
_diffrn_reflns_Laue_measured_fraction_full 0.988
_diffrn_reflns_Laue_measured_fraction_max 0.997
_diffrn_reflns_limit_h_max 23
_diffrn_reflns_limit_h_min -23
_diffrn_reflns_limit_k_max 20
_diffrn_reflns_limit_k_min -20
_diffrn_reflns_limit_l_max 27
_diffrn_reflns_limit_l_min -27
_diffrn_reflns_number 135411
_diffrn_reflns_point_group_measured_fraction_full 0.988
_diffrn_reflns_point_group_measured_fraction_max 0.997
_diffrn_reflns_theta_full 25.242
_diffrn_reflns_theta_max 46.484
_diffrn_reflns_theta_min 3.615
_diffrn_source_type 'Incoatec I\mS 3.0'
_exptl_absorpt_coefficient_mu 0.207
_exptl_absorpt_correction_T_max 0.7493
_exptl_absorpt_correction_T_min 0.6987
_exptl_absorpt_correction_type multi-scan
_exptl_absorpt_process_details
;
SADABS--2016/2 -- Bruker AXS area detector scaling and absorption correction
(Bruker AXS Inc., 2016)
;
_exptl_crystal_colour colourless
_exptl_crystal_density_diffrn 1.298
_exptl_crystal_description block
_exptl_crystal_F_000 656
_exptl_crystal_size_max 0.302
_exptl_crystal_size_mid 0.190
_exptl_crystal_size_min 0.128
_refine_diff_density_max 0.908
_refine_diff_density_min -0.617
_refine_diff_density_rms 0.067
_refine_ls_extinction_method none
_refine_ls_goodness_of_fit_ref 1.067
_refine_ls_hydrogen_treatment constr
_refine_ls_matrix_type full
_refine_ls_number_parameters 203
_refine_ls_number_reflns 14090
_refine_ls_number_restraints 0
_refine_ls_restrained_S_all 1.067
_refine_ls_R_factor_all 0.0600
_refine_ls_R_factor_gt 0.0414
_refine_ls_shift/su_max 0.001
_refine_ls_shift/su_mean 0.000
_refine_ls_structure_factor_coef Fsqd
_refine_ls_weighting_details 'w=1/[\s^2^(Fo^2^)+(0.0594P)^2^+0.3006P] where P=(Fo^2^+2Fc^2^)/3'
_refine_ls_weighting_scheme calc
_refine_ls_wR_factor_gt 0.1119
_refine_ls_wR_factor_ref 0.1297
_reflns_Friedel_coverage 0.000
_reflns_number_gt 10851
_reflns_number_total 14090
_reflns_threshold_expression 'I > 2\s(I)'
_cod_data_source_file d0ob01839b2.cif
_cod_data_source_block compound3e_AS011
_cod_depositor_comments 'Adding full bibliography for 7157879--7157883.cif.'
_cod_original_sg_symbol_H-M 'P 21/c'
_cod_database_code 7157879
_shelx_shelxl_version_number 2018/1
_shelx_space_group_comment
;
The symmetry employed for this shelxl refinement is uniquely defined
by the following loop, which should always be used as a source of
symmetry information in preference to the above space-group names.
They are only intended as comments.
;
_shelx_estimated_absorpt_t_min 0.940
_shelx_estimated_absorpt_t_max 0.974
_diffrn_source_source 'microfocus sealed tube'
_computing_bruker_data_scaling
;
SADABS--2016/2 -- Bruker AXS area detector scaling and absorption correction
(Bruker AXS Inc., 2016)
;

loop_
_space_group_symop_operation_xyz
'x, y, z'
'-x, y+1/2, -z+1/2'
'-x, -y, -z'
'x, -y-1/2, z-1/2'

loop_
_atom_site_label
_atom_site_type_symbol
_atom_site_fract_x
_atom_site_fract_y
_atom_site_fract_z
_atom_site_U_iso_or_equiv
_atom_site_adp_type
_atom_site_occupancy
_atom_site_site_symmetry_order
_atom_site_calc_flag
_atom_site_refinement_flags_posn
_atom_site_refinement_flags_adp
_atom_site_refinement_flags_occupancy
_atom_site_disorder_assembly
_atom_site_disorder_group
S1 S -0.17984(2) 0.50116(2) 0.15616(2) 0.01794(3) Uani 1 1 d . . . . .
O1 O 0.37980(4) 0.35987(4) 0.20002(4) 0.01655(7) Uani 1 1 d . . . . .
O2 O 0.24470(4) 0.20748(4) 0.13303(3) 0.01543(6) Uani 1 1 d . . . . .
B1 B 0.26191(5) 0.32642(5) 0.17825(4) 0.01322(8) Uani 1 1 d . . . . .
C1 C -0.03343(5) 0.49883(5) 0.21660(4) 0.01416(7) Uani 1 1 d . . . . .
C2 C 0.00544(5) 0.56741(6) 0.30357(4) 0.01751(8) Uani 1 1 d . . . . .
H2 H -0.048480 0.616033 0.335012 0.021 Uiso 1 1 calc R U . . .
C3 C 0.12506(5) 0.56261(6) 0.34285(4) 0.01850(9) Uani 1 1 d . . . . .
H3 H 0.154864 0.610408 0.400981 0.022 Uiso 1 1 calc R U . . .
C4 C 0.20188(5) 0.48703(5) 0.29655(4) 0.01609(8) Uani 1 1 d . . . . .
H4 H 0.283691 0.485370 0.324392 0.019 Uiso 1 1 calc R U . . .
C5 C 0.16361(4) 0.41368(5) 0.21098(4) 0.01327(7) Uani 1 1 d . . . . .
C6 C 0.04217(4) 0.42288(5) 0.16777(4) 0.01262(6) Uani 1 1 d . . . . .
C7 C -0.02337(4) 0.36917(5) 0.07558(4) 0.01342(7) Uani 1 1 d . . . . .
C8 C 0.01645(5) 0.29489(6) 0.00173(4) 0.01602(8) Uani 1 1 d . . . . .
H8 H 0.097736 0.271181 0.008448 0.019 Uiso 1 1 calc R U . . .
C9 C -0.06247(6) 0.25583(6) -0.08123(4) 0.01917(9) Uani 1 1 d . . . . .
H9 H -0.034675 0.204882 -0.130556 0.023 Uiso 1 1 calc R U . . .
C10 C -0.18219(6) 0.29047(7) -0.09310(4) 0.02046(10) Uani 1 1 d . . . . .
H10 H -0.235147 0.262351 -0.150016 0.025 Uiso 1 1 calc R U . . .
C11 C -0.22409(5) 0.36556(6) -0.02234(5) 0.01945(9) Uani 1 1 d . . . . .
H11 H -0.305215 0.390295 -0.030417 0.023 Uiso 1 1 calc R U . . .
C12 C -0.14429(5) 0.40423(5) 0.06135(4) 0.01572(8) Uani 1 1 d . . . . .
C13 C 0.44836(4) 0.24540(5) 0.18068(4) 0.01519(7) Uani 1 1 d . . . . .
C14 C 0.35725(5) 0.16968(5) 0.10432(4) 0.01526(7) Uani 1 1 d . . . . .
C15 C 0.48225(6) 0.17388(7) 0.27856(5) 0.02120(10) Uani 1 1 d . . . . .
H15A H 0.527038 0.232476 0.327430 0.032 Uiso 1 1 calc R U . . .
H15B H 0.531324 0.098265 0.268964 0.032 Uiso 1 1 calc R U . . .
H15C H 0.410212 0.144858 0.302289 0.032 Uiso 1 1 calc R U . . .
C16 C 0.55850(6) 0.28981(7) 0.14160(6) 0.02537(12) Uani 1 1 d . . . . .
H16A H 0.535706 0.349488 0.085943 0.038 Uiso 1 1 calc R U . . .
H16B H 0.599042 0.214114 0.119280 0.038 Uiso 1 1 calc R U . . .
H16C H 0.611910 0.334505 0.194324 0.038 Uiso 1 1 calc R U . . .
C17 C 0.36804(6) 0.02261(6) 0.11000(6) 0.02331(11) Uani 1 1 d . . . . .
H17A H 0.354770 -0.007056 0.175275 0.035 Uiso 1 1 calc R U . . .
H17B H 0.447621 -0.003344 0.099682 0.035 Uiso 1 1 calc R U . . .
H17C H 0.308695 -0.016703 0.058693 0.035 Uiso 1 1 calc R U . . .
C18 C 0.35398(7) 0.21665(8) -0.00147(5) 0.02576(12) Uani 1 1 d . . . . .
H18A H 0.284787 0.179368 -0.044032 0.039 Uiso 1 1 calc R U . . .
H18B H 0.426492 0.189062 -0.025131 0.039 Uiso 1 1 calc R U . . .
H18C H 0.348560 0.311767 -0.003366 0.039 Uiso 1 1 calc R U . . .

loop_
_atom_site_aniso_label
_atom_site_aniso_U_11
_atom_site_aniso_U_22
_atom_site_aniso_U_33
_atom_site_aniso_U_23
_atom_site_aniso_U_13
_atom_site_aniso_U_12
S1 0.01125(5) 0.02106(6) 0.02169(6) 0.00005(4) 0.00324(4) 0.00202(4)
O1 0.01145(13) 0.01339(14) 0.02494(18) -0.00336(12) 0.00333(12) -0.00008(10)
O2 0.01165(13) 0.01398(14) 0.02067(16) -0.00352(11) 0.00266(11) 0.00039(10)
B1 0.01179(17) 0.01255(18) 0.01534(19) -0.00051(14) 0.00234(14) 0.00049(14)
C1 0.01223(16) 0.01364(16) 0.01693(17) -0.00005(13) 0.00335(13) 0.00170(12)
C2 0.01683(19) 0.01660(19) 0.0194(2) -0.00328(15) 0.00383(15) 0.00310(15)
C3 0.0182(2) 0.0185(2) 0.01825(19) -0.00471(16) 0.00165(15) 0.00242(16)
C4 0.01468(18) 0.01647(18) 0.01650(18) -0.00256(14) 0.00070(14) 0.00164(14)
C5 0.01201(15) 0.01304(15) 0.01463(16) -0.00058(12) 0.00182(12) 0.00136(12)
C6 0.01161(15) 0.01214(15) 0.01424(15) 0.00058(12) 0.00250(12) 0.00102(12)
C7 0.01280(16) 0.01307(16) 0.01417(16) 0.00126(12) 0.00154(12) -0.00043(12)
C8 0.01681(18) 0.01668(18) 0.01403(17) -0.00032(14) 0.00090(14) 0.00099(14)
C9 0.0221(2) 0.0195(2) 0.01486(18) -0.00068(15) -0.00026(16) -0.00134(17)
C10 0.0196(2) 0.0229(2) 0.0171(2) 0.00157(17) -0.00237(16) -0.00461(18)
C11 0.01385(18) 0.0236(2) 0.0196(2) 0.00272(17) -0.00103(15) -0.00250(16)
C12 0.01241(16) 0.01684(18) 0.01756(18) 0.00196(14) 0.00140(13) -0.00083(13)
C13 0.01139(15) 0.01466(17) 0.02000(19) -0.00106(14) 0.00404(14) 0.00085(13)
C14 0.01438(17) 0.01460(17) 0.01703(18) -0.00200(14) 0.00328(14) 0.00215(13)
C15 0.0183(2) 0.0246(2) 0.0198(2) 0.00005(18) 0.00052(17) 0.00525(18)
C16 0.0157(2) 0.0249(3) 0.0380(3) -0.0011(2) 0.0117(2) -0.00199(19)
C17 0.0225(2) 0.01471(19) 0.0326(3) -0.00516(19) 0.0040(2) 0.00253(17)
C18 0.0305(3) 0.0313(3) 0.0163(2) -0.0004(2) 0.0064(2) 0.0082(2)

loop_
_atom_type_symbol
_atom_type_description
_atom_type_scat_dispersion_real
_atom_type_scat_dispersion_imag
_atom_type_scat_source
C C 0.0033 0.0016 'International Tables Vol C Tables 4.2.6.8 and 6.1.1.4'
H H 0.0000 0.0000 'International Tables Vol C Tables 4.2.6.8 and 6.1.1.4'
B B 0.0013 0.0007 'International Tables Vol C Tables 4.2.6.8 and 6.1.1.4'
O O 0.0106 0.0060 'International Tables Vol C Tables 4.2.6.8 and 6.1.1.4'
S S 0.1246 0.1234 'International Tables Vol C Tables 4.2.6.8 and 6.1.1.4'

loop_
_geom_angle_atom_site_label_1
_geom_angle_atom_site_label_2
_geom_angle_atom_site_label_3
_geom_angle
_geom_angle_site_symmetry_1
_geom_angle_site_symmetry_3
_geom_angle_publ_flag
C12 S1 C1 91.32(3) . . ?
B1 O1 C13 107.12(4) . . ?
B1 O2 C14 107.00(4) . . ?
O2 B1 O1 112.58(5) . . ?
O2 B1 C5 125.92(5) . . ?
O1 B1 C5 121.33(5) . . ?
C2 C1 C6 123.46(5) . . ?
C2 C1 S1 123.12(4) . . ?
C6 C1 S1 113.42(4) . . ?
C3 C2 C1 118.02(5) . . ?
C3 C2 H2 121.0 . . ?
C1 C2 H2 121.0 . . ?
C2 C3 C4 119.74(5) . . ?
C2 C3 H3 120.1 . . ?
C4 C3 H3 120.1 . . ?
C3 C4 C5 123.02(5) . . ?
C3 C4 H4 118.5 . . ?
C5 C4 H4 118.5 . . ?
C4 C5 C6 117.50(5) . . ?
C4 C5 B1 114.17(4) . . ?
C6 C5 B1 128.27(4) . . ?
C1 C6 C5 118.15(5) . . ?
C1 C6 C7 110.53(4) . . ?
C5 C6 C7 131.29(4) . . ?
C8 C7 C12 117.81(5) . . ?
C8 C7 C6 130.27(5) . . ?
C12 C7 C6 111.89(5) . . ?
C9 C8 C7 120.26(5) . . ?
C9 C8 H8 119.9 . . ?
C7 C8 H8 119.9 . . ?
C8 C9 C10 120.87(6) . . ?
C8 C9 H9 119.6 . . ?
C10 C9 H9 119.6 . . ?
C11 C10 C9 120.36(5) . . ?
C11 C10 H10 119.8 . . ?
C9 C10 H10 119.8 . . ?
C10 C11 C12 118.55(5) . . ?
C10 C11 H11 120.7 . . ?
C12 C11 H11 120.7 . . ?
C11 C12 C7 122.14(5) . . ?
C11 C12 S1 125.05(5) . . ?
C7 C12 S1 112.80(4) . . ?
O1 C13 C16 108.79(5) . . ?
O1 C13 C15 107.19(5) . . ?
C16 C13 C15 110.53(5) . . ?
O1 C13 C14 101.84(4) . . ?
C16 C13 C14 114.53(5) . . ?
C15 C13 C14 113.28(5) . . ?
O2 C14 C17 108.63(5) . . ?
O2 C14 C18 106.72(5) . . ?
C17 C14 C18 110.72(5) . . ?
O2 C14 C13 101.97(4) . . ?
C17 C14 C13 115.07(5) . . ?
C18 C14 C13 112.95(5) . . ?
C13 C15 H15A 109.5 . . ?
C13 C15 H15B 109.5 . . ?
H15A C15 H15B 109.5 . . ?
C13 C15 H15C 109.5 . . ?
H15A C15 H15C 109.5 . . ?
H15B C15 H15C 109.5 . . ?
C13 C16 H16A 109.5 . . ?
C13 C16 H16B 109.5 . . ?
H16A C16 H16B 109.5 . . ?
C13 C16 H16C 109.5 . . ?
H16A C16 H16C 109.5 . . ?
H16B C16 H16C 109.5 . . ?
C14 C17 H17A 109.5 . . ?
C14 C17 H17B 109.5 . . ?
H17A C17 H17B 109.5 . . ?
C14 C17 H17C 109.5 . . ?
H17A C17 H17C 109.5 . . ?
H17B C17 H17C 109.5 . . ?
C14 C18 H18A 109.5 . . ?
C14 C18 H18B 109.5 . . ?
H18A C18 H18B 109.5 . . ?
C14 C18 H18C 109.5 . . ?
H18A C18 H18C 109.5 . . ?
H18B C18 H18C 109.5 . . ?

loop_
_geom_bond_atom_site_label_1
_geom_bond_atom_site_label_2
_geom_bond_distance
_geom_bond_site_symmetry_2
_geom_bond_publ_flag
S1 C12 1.7374(6) . ?
S1 C1 1.7405(6) . ?
O1 B1 1.3747(7) . ?
O1 C13 1.4621(7) . ?
O2 B1 1.3704(7) . ?
O2 C14 1.4582(7) . ?
B1 C5 1.5599(7) . ?
C1 C2 1.3928(8) . ?
C1 C6 1.4119(7) . ?
C2 C3 1.3851(8) . ?
C2 H2 0.9500 . ?
C3 C4 1.3999(8) . ?
C3 H3 0.9500 . ?
C4 C5 1.4020(7) . ?
C4 H4 0.9500 . ?
C5 C6 1.4195(7) . ?
C6 C7 1.4662(7) . ?
C7 C8 1.4019(8) . ?
C7 C12 1.4103(7) . ?
C8 C9 1.3888(8) . ?
C8 H8 0.9500 . ?
C9 C10 1.3970(9) . ?
C9 H9 0.9500 . ?
C10 C11 1.3848(10) . ?
C10 H10 0.9500 . ?
C11 C12 1.4001(8) . ?
C11 H11 0.9500 . ?
C13 C16 1.5169(8) . ?
C13 C15 1.5224(9) . ?
C13 C14 1.5575(8) . ?
C14 C17 1.5182(8) . ?
C14 C18 1.5222(9) . ?
C15 H15A 0.9800 . ?
C15 H15B 0.9800 . ?
C15 H15C 0.9800 . ?
C16 H16A 0.9800 . ?
C16 H16B 0.9800 . ?
C16 H16C 0.9800 . ?
C17 H17A 0.9800 . ?
C17 H17B 0.9800 . ?
C17 H17C 0.9800 . ?
C18 H18A 0.9800 . ?
C18 H18B 0.9800 . ?
C18 H18C 0.9800 . ?

loop_
_geom_torsion_atom_site_label_1
_geom_torsion_atom_site_label_2
_geom_torsion_atom_site_label_3
_geom_torsion_atom_site_label_4
_geom_torsion
_geom_torsion_site_symmetry_1
_geom_torsion_site_symmetry_2
_geom_torsion_site_symmetry_3
_geom_torsion_site_symmetry_4
_geom_torsion_publ_flag
C14 O2 B1 O1 -12.09(6) . . . . ?
C14 O2 B1 C5 172.61(5) . . . . ?
C13 O1 B1 O2 -8.78(6) . . . . ?
C13 O1 B1 C5 166.77(5) . . . . ?
C12 S1 C1 C2 177.20(5) . . . . ?
C12 S1 C1 C6 -1.61(4) . . . . ?
C6 C1 C2 C3 1.33(9) . . . . ?
S1 C1 C2 C3 -177.36(5) . . . . ?
C1 C2 C3 C4 -1.91(9) . . . . ?
C2 C3 C4 C5 -0.35(9) . . . . ?
C3 C4 C5 C6 3.17(8) . . . . ?
C3 C4 C5 B1 -174.27(5) . . . . ?
O2 B1 C5 C4 147.01(6) . . . . ?
O1 B1 C5 C4 -27.92(7) . . . . ?
O2 B1 C5 C6 -30.11(9) . . . . ?
O1 B1 C5 C6 154.97(5) . . . . ?
C2 C1 C6 C5 1.51(8) . . . . ?
S1 C1 C6 C5 -179.69(4) . . . . ?
C2 C1 C6 C7 -176.70(5) . . . . ?
S1 C1 C6 C7 2.10(5) . . . . ?
C4 C5 C6 C1 -3.63(7) . . . . ?
B1 C5 C6 C1 173.40(5) . . . . ?
C4 C5 C6 C7 174.14(5) . . . . ?
B1 C5 C6 C7 -8.83(9) . . . . ?
C1 C6 C7 C8 176.20(5) . . . . ?
C5 C6 C7 C8 -1.70(9) . . . . ?
C1 C6 C7 C12 -1.59(6) . . . . ?
C5 C6 C7 C12 -179.49(5) . . . . ?
C12 C7 C8 C9 -1.28(8) . . . . ?
C6 C7 C8 C9 -178.96(5) . . . . ?
C7 C8 C9 C10 0.54(9) . . . . ?
C8 C9 C10 C11 0.52(9) . . . . ?
C9 C10 C11 C12 -0.77(9) . . . . ?
C10 C11 C12 C7 -0.01(9) . . . . ?
C10 C11 C12 S1 178.53(5) . . . . ?
C8 C7 C12 C11 1.03(8) . . . . ?
C6 C7 C12 C11 179.12(5) . . . . ?
C8 C7 C12 S1 -177.67(4) . . . . ?
C6 C7 C12 S1 0.42(6) . . . . ?
C1 S1 C12 C11 -178.01(5) . . . . ?
C1 S1 C12 C7 0.65(4) . . . . ?
B1 O1 C13 C16 145.35(5) . . . . ?
B1 O1 C13 C15 -95.12(5) . . . . ?
B1 O1 C13 C14 24.06(6) . . . . ?
B1 O2 C14 C17 147.93(5) . . . . ?
B1 O2 C14 C18 -92.65(6) . . . . ?
B1 O2 C14 C13 26.02(5) . . . . ?
O1 C13 C14 O2 -30.06(5) . . . . ?
C16 C13 C14 O2 -147.28(5) . . . . ?
C15 C13 C14 O2 84.70(5) . . . . ?
O1 C13 C14 C17 -147.43(5) . . . . ?
C16 C13 C14 C17 95.35(7) . . . . ?
C15 C13 C14 C17 -32.66(7) . . . . ?
O1 C13 C14 C18 84.09(5) . . . . ?
C16 C13 C14 C18 -33.13(7) . . . . ?
C15 C13 C14 C18 -161.15(5) . . . . ?
